data_2238259
loop_
_publ_author_name
'Bougueria, Hassiba'
'Benosmane, Ali'
'Benaouida, Mohamed Amine'
'Bouchoul, Abd El Kader'
'Bouaoud, Salah Eddine'

_publ_section_title
;
 1-(3-Acetylphenyl)-2-(2-oxidonaphthalen-1-yl)diazen-1-ium
;
_journal_coeditor_code SU2604
_journal_issue 7
_journal_name_full 'Acta Crystallographica Section E'
_journal_page_first o1052
_journal_paper_doi 10.1107/S1600536813014918
_journal_volume 69
_journal_year 2013
_chemical_formula_moiety 'C18 H14 N2 O2'
_chemical_formula_sum 'C18 H14 N2 O2'
_chemical_formula_weight 290.31
_chemical_name_systematic
;
1-(3-Acetylphenyl)-2-(2-oxidonaphthalen-1-yl)diazen-1-ium
;
_space_group_IT_number 29
_symmetry_cell_setting orthorhombic
_symmetry_space_group_name_Hall 'P 2c -2ac'
_symmetry_space_group_name_H-M 'P c a 21'
_atom_sites_solution_hydrogens geom
_atom_sites_solution_primary direct
_atom_sites_solution_secondary difmap
_cell_angle_alpha 90
_cell_angle_beta 90
_cell_angle_gamma 90
_cell_formula_units_Z 8
_cell_length_a 15.965(5)
_cell_length_b 5.807(5)
_cell_length_c 30.185(5)
_cell_measurement_reflns_used 8593
_cell_measurement_temperature 150(2)
_cell_measurement_theta_max 27.48
_cell_measurement_theta_min 2.7
_cell_volume 2798(3)
_computing_cell_refinement 'SAINT (Bruker, 2006)'
_computing_data_collection 'APEX2 (Bruker, 2006)'
_computing_data_reduction 'SAINT (Bruker, 2006)'
_computing_molecular_graphics 'PLATON (Spek, 2009)'
_computing_publication_material
;
WinGX (Farrugia, 2012)
;
_computing_structure_refinement 'SHELXL97 (Sheldrick, 2008)'
_computing_structure_solution 'SIR97 (Altomare <i>et al.</i>, 1999)'
_diffrn_ambient_temperature 150(2)
_diffrn_measured_fraction_theta_full 0.996
_diffrn_measured_fraction_theta_max 0.996
_diffrn_measurement_device_type 'Bruker APEXII'
_diffrn_measurement_method 'CCD rotation images, thin slices'
_diffrn_radiation_monochromator graphite
_diffrn_radiation_source 'fine-focus sealed tube'
_diffrn_radiation_type MoK\a
_diffrn_radiation_wavelength 0.71073
_diffrn_reflns_av_R_equivalents 0.0278
_diffrn_reflns_av_sigmaI/netI 0.0354
_diffrn_reflns_limit_h_max 17
_diffrn_reflns_limit_h_min -20
_diffrn_reflns_limit_k_max 7
_diffrn_reflns_limit_k_min -6
_diffrn_reflns_limit_l_max 23
_diffrn_reflns_limit_l_min -39
_diffrn_reflns_number 13123
_diffrn_reflns_theta_full 27.50
_diffrn_reflns_theta_max 27.50
_diffrn_reflns_theta_min 2.89
_exptl_absorpt_coefficient_mu 0.091
_exptl_absorpt_correction_T_max 0.985
_exptl_absorpt_correction_T_min 0.830
_exptl_absorpt_correction_type multi-scan
_exptl_absorpt_process_details
;
(SADABS; Bruker, 2006)
;
_exptl_crystal_colour red
_exptl_crystal_density_diffrn 1.378
_exptl_crystal_density_method 'Not Measured'
_exptl_crystal_description prism
_exptl_crystal_F_000 1216
_exptl_crystal_size_max 0.26
_exptl_crystal_size_mid 0.22
_exptl_crystal_size_min 0.17
_refine_diff_density_max 0.240
_refine_diff_density_min -0.217
_refine_ls_extinction_method none
_refine_ls_goodness_of_fit_ref 1.031
_refine_ls_hydrogen_treatment constr
_refine_ls_matrix_type full
_refine_ls_number_parameters 399
_refine_ls_number_reflns 5097
_refine_ls_number_restraints 1
_refine_ls_restrained_S_all 1.031
_refine_ls_R_factor_all 0.0479
_refine_ls_R_factor_gt 0.0432
_refine_ls_shift/su_max 0.000
_refine_ls_shift/su_mean 0.000
_refine_ls_structure_factor_coef Fsqd
_refine_ls_weighting_details 'calc w=1/[\s^2^(Fo^2^)+(0.0760P)^2^+0.6139P] where P=(Fo^2^+2Fc^2^)/3'
_refine_ls_weighting_scheme calc
_refine_ls_wR_factor_gt 0.1168
_refine_ls_wR_factor_ref 0.1203
_reflns_number_gt 4621
_reflns_number_total 5097
_reflns_threshold_expression I>2\s(I)
_cod_data_source_file su2604.cif
_cod_data_source_block I
_cod_database_code 2238259
_cod_database_fobs_code 2238259

loop_
_symmetry_equiv_pos_site_id
_symmetry_equiv_pos_as_xyz
1 x,y,z
2 -x,-y,1/2+z
3 1/2-x,y,1/2+z
4 1/2+x,-y,z

loop_
_atom_site_aniso_label
_atom_site_aniso_U_11
_atom_site_aniso_U_22
_atom_site_aniso_U_33
_atom_site_aniso_U_12
_atom_site_aniso_U_13
_atom_site_aniso_U_23
O1 0.0210(8) 0.0295(9) 0.0401(10) -0.0016(7) -0.0002(8) 0.0022(8)
O22 0.0175(8) 0.0353(10) 0.0707(15) -0.0053(7) -0.0001(9) 0.0051(10)
N12 0.0225(9) 0.0152(8) 0.0211(9) -0.0013(7) -0.0015(8) -0.0018(7)
N13 0.0177(9) 0.0172(8) 0.0266(10) -0.0001(7) 0.0003(8) 0.0001(8)
C2 0.0202(11) 0.0211(10) 0.0250(12) 0.0014(9) -0.0047(9) -0.0037(10)
C3 0.0225(11) 0.0243(11) 0.0304(13) 0.0067(9) -0.0079(10) -0.0060(10)
C4 0.0276(12) 0.0204(11) 0.0252(13) 0.0072(10) -0.0093(10) -0.0006(9)
C5 0.0285(12) 0.0176(10) 0.0181(11) 0.0010(9) -0.0042(9) -0.0027(9)
C6 0.0331(13) 0.0217(11) 0.0251(12) 0.0008(10) -0.0053(10) 0.0023(10)
C7 0.0312(13) 0.0289(12) 0.0287(13) -0.0090(10) -0.0001(10) 0.0058(11)
C8 0.0211(10) 0.0292(11) 0.0333(13) -0.0021(10) -0.0004(10) 0.0014(10)
C9 0.0252(11) 0.0216(10) 0.0243(11) 0.0017(9) -0.0004(9) -0.0004(10)
C10 0.0212(11) 0.0171(10) 0.0175(10) 0.0024(9) -0.0032(9) -0.0044(9)
C11 0.0223(10) 0.0162(10) 0.0212(11) 0.0022(8) -0.0025(9) -0.0031(9)
C14 0.0197(11) 0.0153(9) 0.0198(11) 0.0009(8) -0.0024(9) -0.0031(9)
C15 0.0158(10) 0.0228(10) 0.0255(11) -0.0005(8) -0.0010(9) -0.0045(9)
C16 0.0229(11) 0.0212(11) 0.0243(12) -0.0050(9) 0.0019(10) 0.0012(10)
C17 0.0268(11) 0.0189(10) 0.0215(11) -0.0013(9) -0.0030(10) -0.0001(9)
C18 0.0140(10) 0.0217(10) 0.0216(11) 0.0012(8) -0.0016(9) -0.0024(9)
C19 0.0172(10) 0.0172(9) 0.0241(11) -0.0030(8) 0.0005(9) -0.0024(8)
C20 0.0178(10) 0.0304(11) 0.0272(12) -0.0008(9) -0.0006(9) -0.0027(11)
C21 0.0233(12) 0.0479(16) 0.0433(17) 0.0109(12) 0.0039(11) 0.0118(13)
O31 0.0209(8) 0.0282(8) 0.0431(11) 0.0002(7) 0.0030(8) -0.0024(8)
O52 0.0210(9) 0.0365(10) 0.0644(14) -0.0070(8) 0.0033(9) -0.0079(10)
N42 0.0232(9) 0.0151(8) 0.0221(9) 0.0016(7) 0.0019(8) 0.0022(8)
N43 0.0192(9) 0.0184(8) 0.0266(10) 0.0016(7) 0.0022(8) 0.0012(8)
C32 0.0222(10) 0.0210(10) 0.0254(12) 0.0023(9) 0.0037(9) 0.0052(9)
C33 0.0216(11) 0.0241(11) 0.0305(13) 0.0067(9) 0.0057(10) 0.0021(10)
C34 0.0317(12) 0.0191(10) 0.0265(12) 0.0074(10) 0.0090(10) 0.0012(9)
C35 0.0244(12) 0.0182(10) 0.0212(11) 0.0021(9) 0.0062(9) 0.0021(10)
C36 0.0375(14) 0.0197(11) 0.0258(12) -0.0011(10) 0.0059(10) -0.0031(10)
C37 0.0320(13) 0.0283(12) 0.0310(14) -0.0043(11) 0.0030(11) -0.0041(11)
C38 0.0251(12) 0.0312(12) 0.0308(13) 0.0004(10) 0.0019(11) -0.0018(11)
C39 0.0214(11) 0.0221(11) 0.0279(12) 0.0020(9) 0.0032(10) -0.0042(10)
C40 0.0257(12) 0.0167(10) 0.0207(11) 0.0021(9) 0.0045(9) 0.0019(9)
C41 0.0195(10) 0.0167(10) 0.0213(12) 0.0024(8) 0.0041(9) 0.0040(9)
C44 0.0219(10) 0.0169(9) 0.0194(11) 0.0009(8) 0.0040(9) 0.0023(9)
C45 0.0174(10) 0.0245(10) 0.0260(12) -0.0010(9) -0.0006(9) 0.0005(9)
C46 0.0226(11) 0.0239(11) 0.0266(12) -0.0047(9) -0.0029(9) -0.0033(10)
C47 0.0246(12) 0.0204(10) 0.0257(12) 0.0014(9) 0.0029(10) -0.0033(10)
C48 0.0216(11) 0.0207(10) 0.0200(11) -0.0006(9) 0.0034(9) 0.0023(9)
C49 0.0207(11) 0.0175(9) 0.0224(12) -0.0025(8) 0.0019(9) 0.0001(9)
C50 0.0204(12) 0.0296(12) 0.0274(13) 0.0010(10) 0.0045(10) -0.0001(11)
C51 0.0296(13) 0.0503(16) 0.0483(19) 0.0136(13) -0.0070(13) -0.0217(14)

loop_
_atom_site_type_symbol
_atom_site_label
_atom_site_fract_x
_atom_site_fract_y
_atom_site_fract_z
_atom_site_U_iso_or_equiv
_atom_site_thermal_displace_type
_atom_site_calc_flag
_atom_site_refinement_flags
_atom_site_occupancy
O O1 0.88455(10) 0.0348(3) 0.91871(6) 0.0302(5) Uani . . 1.000
O O22 0.46944(10) 0.5866(3) 0.85810(8) 0.0412(7) Uani . . 1.000
N N12 0.71060(12) 0.1448(3) 0.91349(6) 0.0196(5) Uani . . 1.000
N N13 0.76073(11) 0.2825(3) 0.89137(6) 0.0205(5) Uani . . 1.000
C C2 0.83087(14) -0.0922(4) 0.93640(8) 0.0221(6) Uani . . 1.000
C C3 0.85443(15) -0.3073(4) 0.95777(8) 0.0257(7) Uani . . 1.000
C C4 0.79693(15) -0.4408(4) 0.97746(9) 0.0244(7) Uani . . 1.000
C C5 0.70855(14) -0.3830(4) 0.97893(7) 0.0214(6) Uani . . 1.000
C C6 0.65146(16) -0.5256(4) 1.00018(8) 0.0266(7) Uani . . 1.000
C C7 0.56723(16) -0.4703(4) 1.00171(9) 0.0296(7) Uani . . 1.000
C C8 0.53960(15) -0.2689(4) 0.98130(9) 0.0279(7) Uani . . 1.000
C C9 0.59476(15) -0.1250(4) 0.95991(8) 0.0237(6) Uani . . 1.000
C C10 0.68068(14) -0.1781(4) 0.95840(7) 0.0186(6) Uani . . 1.000
C C11 0.74111(14) -0.0333(4) 0.93559(8) 0.0199(6) Uani . . 1.000
C C14 0.72637(14) 0.4698(4) 0.86804(8) 0.0183(6) Uani . . 1.000
C C15 0.78104(13) 0.6187(4) 0.84599(8) 0.0214(6) Uani . . 1.000
C C16 0.74934(15) 0.8061(4) 0.82347(8) 0.0228(7) Uani . . 1.000
C C17 0.66327(14) 0.8496(4) 0.82345(8) 0.0224(6) Uani . . 1.000
C C18 0.60908(13) 0.7014(4) 0.84491(8) 0.0191(6) Uani . . 1.000
C C19 0.64032(13) 0.5082(4) 0.86734(8) 0.0195(6) Uani . . 1.000
C C20 0.51564(14) 0.7373(4) 0.84465(8) 0.0251(6) Uani . . 1.000
C C21 0.48199(16) 0.9589(5) 0.82685(10) 0.0382(9) Uani . . 1.000
O O31 0.93956(10) 0.5296(3) 0.64568(7) 0.0307(5) Uani . . 1.000
O O52 0.52562(10) 1.0856(3) 0.70523(8) 0.0406(6) Uani . . 1.000
N N42 0.76561(11) 0.6405(3) 0.65143(7) 0.0201(5) Uani . . 1.000
N N43 0.81623(11) 0.7766(3) 0.67337(6) 0.0214(5) Uani . . 1.000
C C32 0.88584(14) 0.4026(4) 0.62827(8) 0.0229(6) Uani . . 1.000
C C33 0.90840(15) 0.1882(4) 0.60672(8) 0.0254(7) Uani . . 1.000
C C34 0.85114(15) 0.0550(4) 0.58701(8) 0.0258(7) Uani . . 1.000
C C35 0.76317(15) 0.1131(4) 0.58568(8) 0.0213(6) Uani . . 1.000
C C36 0.70485(16) -0.0288(4) 0.56436(9) 0.0277(7) Uani . . 1.000
C C37 0.62120(17) 0.0288(5) 0.56317(9) 0.0304(8) Uani . . 1.000
C C38 0.59387(15) 0.2310(4) 0.58362(9) 0.0290(7) Uani . . 1.000
C C39 0.64969(14) 0.3723(4) 0.60486(8) 0.0238(7) Uani . . 1.000
C C40 0.73576(14) 0.3193(4) 0.60642(8) 0.0210(6) Uani . . 1.000
C C41 0.79672(14) 0.4629(4) 0.62934(8) 0.0192(6) Uani . . 1.000
C C44 0.78179(14) 0.9636(4) 0.69705(7) 0.0194(6) Uani . . 1.000
C C45 0.83625(14) 1.1076(4) 0.72006(8) 0.0226(6) Uani . . 1.000
C C46 0.80436(15) 1.2942(4) 0.74318(8) 0.0244(7) Uani . . 1.000
C C47 0.71858(15) 1.3399(4) 0.74312(8) 0.0236(7) Uani . . 1.000
C C48 0.66479(14) 1.1958(4) 0.71987(7) 0.0208(6) Uani . . 1.000
C C49 0.69584(13) 1.0051(4) 0.69702(8) 0.0202(6) Uani . . 1.000
C C50 0.57227(15) 1.2340(4) 0.71913(9) 0.0258(7) Uani . . 1.000
C C51 0.53792(18) 1.4575(5) 0.73668(11) 0.0427(9) Uani . . 1.000
H H3 0.91030 -0.35290 0.95780 0.0310 Uiso calc R 1.000
H H4 0.81450 -0.57680 0.99080 0.0290 Uiso calc R 1.000
H H6 0.67010 -0.66030 1.01360 0.0320 Uiso calc R 1.000
H H7 0.52950 -0.56640 1.01620 0.0360 Uiso calc R 1.000
H H8 0.48300 -0.23120 0.98220 0.0330 Uiso calc R 1.000
H H9 0.57510 0.00840 0.94640 0.0280 Uiso calc R 1.000
H H13 0.81390 0.25850 0.89120 0.0250 Uiso calc R 1.000
H H15 0.83840 0.59160 0.84650 0.0260 Uiso calc R 1.000
H H16 0.78540 0.90390 0.80830 0.0270 Uiso calc R 1.000
H H17 0.64240 0.97870 0.80890 0.0270 Uiso calc R 1.000
H H19 0.60400 0.40710 0.88160 0.0230 Uiso calc R 1.000
H H21A 0.42250 0.96430 0.83130 0.0570 Uiso calc R 1.000
H H21B 0.49410 0.96930 0.79580 0.0570 Uiso calc R 1.000
H H21C 0.50780 1.08560 0.84210 0.0570 Uiso calc R 1.000
H H33 0.96420 0.14220 0.60660 0.0300 Uiso calc R 1.000
H H34 0.86870 -0.08090 0.57360 0.0310 Uiso calc R 1.000
H H36 0.72290 -0.16390 0.55080 0.0330 Uiso calc R 1.000
H H37 0.58310 -0.06660 0.54880 0.0370 Uiso calc R 1.000
H H38 0.53740 0.27010 0.58280 0.0350 Uiso calc R 1.000
H H39 0.63040 0.50570 0.61850 0.0290 Uiso calc R 1.000
H H43 0.86940 0.75250 0.67330 0.0260 Uiso calc R 1.000
H H45 0.89360 1.07890 0.71990 0.0270 Uiso calc R 1.000
H H46 0.84050 1.38980 0.75890 0.0290 Uiso calc R 1.000
H H47 0.69750 1.46590 0.75850 0.0280 Uiso calc R 1.000
H H49 0.65960 0.90700 0.68200 0.0240 Uiso calc R 1.000
H H51A 0.47800 1.45710 0.73420 0.0640 Uiso calc R 1.000
H H51B 0.56040 1.58330 0.71980 0.0640 Uiso calc R 1.000
H H51C 0.55350 1.47470 0.76720 0.0640 Uiso calc R 1.000

loop_
_atom_type_symbol
_atom_type_description
_atom_type_scat_dispersion_real
_atom_type_scat_dispersion_imag
_atom_type_scat_source
C C 0.0033 0.0016 'International Tables Vol C Tables 4.2.6.8 and 6.1.1.4'
H H 0 0 'International Tables Vol C Tables 4.2.6.8 and 6.1.1.4'
N N 0.0061 0.0033 'International Tables Vol C Tables 4.2.6.8 and 6.1.1.4'
O O 0.0106 0.006 'International Tables Vol C Tables 4.2.6.8 and 6.1.1.4'

loop_
_geom_angle_atom_site_label_1
_geom_angle_atom_site_label_2
_geom_angle_atom_site_label_3
_geom_angle
_geom_angle_publ_flag
N13 N12 C11 120.50(19) no
N12 N13 C14 119.17(18) no
N12 N13 H13 120.00 no
C14 N13 H13 120.00 no
N43 N42 C41 119.53(18) no
N42 N43 C44 118.67(17) no
N42 N43 H43 121.00 no
C44 N43 H43 121.00 no
O1 C2 C11 121.5(2) no
O1 C2 C3 121.2(2) no
C3 C2 C11 117.3(2) no
C2 C3 C4 121.1(2) no
C3 C4 C5 123.1(2) no
C4 C5 C6 121.0(2) no
C6 C5 C10 119.9(2) no
C4 C5 C10 119.2(2) no
C5 C6 C7 121.0(2) no
C6 C7 C8 119.2(2) no
C7 C8 C9 121.0(2) no
C8 C9 C10 120.4(2) no
C5 C10 C9 118.5(2) no
C5 C10 C11 119.1(2) no
C9 C10 C11 122.4(2) no
C2 C11 C10 120.2(2) no
N12 C11 C2 123.2(2) no
N12 C11 C10 116.5(2) no
C15 C14 C19 120.7(2) no
N13 C14 C19 121.1(2) no
N13 C14 C15 118.24(19) no
C14 C15 C16 119.6(2) no
C15 C16 C17 120.3(2) no
C16 C17 C18 120.2(2) no
C19 C18 C20 117.8(2) no
C17 C18 C20 122.1(2) no
C17 C18 C19 120.1(2) no
C14 C19 C18 119.1(2) no
C18 C20 C21 118.5(2) no
O22 C20 C18 120.0(2) no
O22 C20 C21 121.5(2) no
C4 C3 H3 119.00 no
C2 C3 H3 120.00 no
C3 C4 H4 118.00 no
C5 C4 H4 118.00 no
C5 C6 H6 120.00 no
C7 C6 H6 119.00 no
C6 C7 H7 120.00 no
C8 C7 H7 120.00 no
C9 C8 H8 120.00 no
C7 C8 H8 119.00 no
C8 C9 H9 120.00 no
C10 C9 H9 120.00 no
C16 C15 H15 120.00 no
C14 C15 H15 120.00 no
C17 C16 H16 120.00 no
C15 C16 H16 120.00 no
C18 C17 H17 120.00 no
C16 C17 H17 120.00 no
C14 C19 H19 120.00 no
C18 C19 H19 120.00 no
H21A C21 H21C 109.00 no
H21B C21 H21C 109.00 no
H21A C21 H21B 110.00 no
C20 C21 H21A 109.00 no
C20 C21 H21B 109.00 no
C20 C21 H21C 109.00 no
C33 C32 C41 117.1(2) no
O31 C32 C41 121.1(2) no
O31 C32 C33 121.7(2) no
C32 C33 C34 121.8(2) no
C33 C34 C35 122.8(2) no
C34 C35 C36 121.5(2) no
C34 C35 C40 119.0(2) no
C36 C35 C40 119.6(2) no
C35 C36 C37 120.9(2) no
C36 C37 C38 119.7(2) no
C37 C38 C39 120.5(2) no
C38 C39 C40 121.3(2) no
C35 C40 C39 118.0(2) no
C35 C40 C41 119.1(2) no
C39 C40 C41 122.9(2) no
N42 C41 C32 124.1(2) no
C32 C41 C40 120.1(2) no
N42 C41 C40 115.7(2) no
N43 C44 C49 121.1(2) no
C45 C44 C49 120.8(2) no
N43 C44 C45 118.1(2) no
C44 C45 C46 119.4(2) no
C45 C46 C47 120.6(2) no
C46 C47 C48 119.5(2) no
C49 C48 C50 117.5(2) no
C47 C48 C49 120.5(2) no
C47 C48 C50 122.0(2) no
C44 C49 C48 119.1(2) no
C48 C50 C51 118.9(2) no
O52 C50 C48 120.4(2) no
O52 C50 C51 120.7(2) no
C32 C33 H33 119.00 no
C34 C33 H33 119.00 no
C33 C34 H34 119.00 no
C35 C34 H34 119.00 no
C35 C36 H36 119.00 no
C37 C36 H36 120.00 no
C36 C37 H37 120.00 no
C38 C37 H37 120.00 no
C37 C38 H38 120.00 no
C39 C38 H38 120.00 no
C38 C39 H39 119.00 no
C40 C39 H39 119.00 no
C44 C45 H45 120.00 no
C46 C45 H45 120.00 no
C45 C46 H46 120.00 no
C47 C46 H46 120.00 no
C46 C47 H47 120.00 no
C48 C47 H47 120.00 no
C44 C49 H49 120.00 no
C48 C49 H49 120.00 no
C50 C51 H51A 109.00 no
C50 C51 H51B 109.00 no
C50 C51 H51C 109.00 no
H51A C51 H51B 109.00 no
H51A C51 H51C 109.00 no
H51B C51 H51C 109.00 no

loop_
_geom_bond_atom_site_label_1
_geom_bond_atom_site_label_2
_geom_bond_distance
_geom_bond_publ_flag
O1 C2 1.250(3) no
O22 C20 1.214(3) no
O31 C32 1.247(3) no
O52 C50 1.214(3) no
N12 C11 1.324(3) no
N12 N13 1.314(3) no
N13 C14 1.407(3) no
N13 H13 0.8600 no
N42 N43 1.310(3) no
N42 C41 1.325(3) no
N43 C44 1.412(3) no
N43 H43 0.8600 no
C2 C11 1.474(3) no
C2 C3 1.455(4) no
C3 C4 1.341(4) no
C4 C5 1.451(4) no
C5 C10 1.413(3) no
C5 C6 1.389(4) no
C6 C7 1.383(4) no
C7 C8 1.394(4) no
C8 C9 1.375(4) no
C9 C10 1.407(3) no
C10 C11 1.453(3) no
C14 C19 1.392(3) no
C14 C15 1.397(3) no
C15 C16 1.379(4) no
C16 C17 1.397(3) no
C17 C18 1.382(3) no
C18 C19 1.402(3) no
C18 C20 1.506(3) no
C20 C21 1.494(4) no
C3 H3 0.9300 no
C4 H4 0.9300 no
C6 H6 0.9300 no
C7 H7 0.9300 no
C8 H8 0.9300 no
C9 H9 0.9300 no
C15 H15 0.9300 no
C16 H16 0.9300 no
C17 H17 0.9300 no
C19 H19 0.9300 no
C21 H21B 0.9600 no
C21 H21C 0.9600 no
C21 H21A 0.9600 no
C32 C33 1.450(4) no
C32 C41 1.466(3) no
C33 C34 1.337(4) no
C34 C35 1.445(4) no
C35 C40 1.420(4) no
C35 C36 1.400(4) no
C36 C37 1.377(4) no
C37 C38 1.397(4) no
C38 C39 1.371(4) no
C39 C40 1.409(3) no
C40 C41 1.456(3) no
C44 C45 1.392(3) no
C44 C49 1.393(3) no
C45 C46 1.386(4) no
C46 C47 1.395(4) no
C47 C48 1.389(3) no
C48 C50 1.494(4) no
C48 C49 1.396(3) no
C50 C51 1.505(4) no
C33 H33 0.9300 no
C34 H34 0.9300 no
C36 H36 0.9300 no
C37 H37 0.9300 no
C38 H38 0.9300 no
C39 H39 0.9300 no
C45 H45 0.9300 no
C46 H46 0.9300 no
C47 H47 0.9300 no
C49 H49 0.9300 no
C51 H51A 0.9600 no
C51 H51B 0.9600 no
C51 H51C 0.9600 no

loop_
_geom_contact_atom_site_label_1
_geom_contact_atom_site_label_2
_geom_contact_distance
_geom_contact_site_symmetry_2
_geom_contact_publ_flag
O1 N12 2.854(4) . no
O1 N13 2.580(3) . no
O1 C20 3.336(4) 4_565 no
O1 O22 3.165(4) 4_565 no
O1 C8 3.398(4) 4_555 no
O1 C21 3.180(4) 4_565 no
O22 C15 3.256(4) 4_465 no
O22 O1 3.165(4) 4_465 no
O31 N42 2.856(3) . no
O31 N43 2.575(3) . no
O31 C50 3.360(4) 4_575 no
O31 C51 3.165(5) 4_575 no
O31 O52 3.180(4) 4_575 no
O31 C38 3.393(4) 4_565 no
O52 C45 3.256(4) 4_475 no
O52 O31 3.180(4) 4_475 no
O1 H21A 2.7100 4_565 no
O1 H8 2.7300 4_555 no
O1 H13 1.9100 . no
O22 H19 2.4900 . no
O22 H15 2.3600 4_465 no
O22 H13 2.8200 4_465 no
O31 H43 1.9000 . no
O31 H38 2.7200 4_565 no
O31 H51A 2.7400 4_575 no
O52 H45 2.3600 4_475 no
O52 H21B 2.8600 . no
O52 H49 2.4800 . no
O52 H43 2.8300 4_475 no
N12 O1 2.854(4) . no
N12 C4 3.379(4) 1_565 no
N12 C5 3.380(4) 1_565 no
N12 C17 3.301(4) 1_545 no
N12 C6 3.377(4) 1_565 no
N12 C16 3.411(4) 1_545 no
N13 C4 3.110(4) 1_565 no
N13 C5 3.384(4) 1_565 no
N13 O1 2.580(3) . no
N13 C16 3.448(4) 1_545 no
N42 C47 3.357(4) 1_545 no
N42 O31 2.856(3) . no
N42 C36 3.397(4) 1_565 no
N42 C35 3.387(4) 1_565 no
N42 C34 3.382(4) 1_565 no
N43 C35 3.397(4) 1_565 no
N43 O31 2.575(3) . no
N43 C34 3.118(4) 1_565 no
N12 H9 2.5100 . no
N12 H19 2.4800 . no
N42 H39 2.5000 . no
N42 H49 2.4700 . no
C2 C15 3.301(4) 1_545 no
C3 C15 3.598(5) 1_545 no
C4 N13 3.110(4) 1_545 no
C4 C14 3.528(5) 1_545 no
C4 N12 3.379(4) 1_545 no
C4 C36 3.550(5) 3_655 no
C5 N13 3.384(4) 1_545 no
C5 N12 3.380(4) 1_545 no
C5 C36 3.577(5) 3_655 no
C5 C14 3.466(4) 1_545 no
C5 C19 3.596(4) 1_545 no
C6 C35 3.595(5) 3_645 no
C6 N12 3.377(4) 1_545 no
C6 C34 3.578(5) 3_645 no
C8 O1 3.398(4) 4_455 no
C9 C19 3.588(5) 1_545 no
C10 C19 3.360(4) 1_545 no
C10 C14 3.486(4) 1_545 no
C11 C14 3.541(5) 1_545 no
C11 C16 3.513(5) 1_545 no
C11 C15 3.436(4) 1_545 no
C14 C4 3.528(5) 1_565 no
C14 C5 3.466(4) 1_565 no
C14 C11 3.541(5) 1_565 no
C14 C10 3.486(4) 1_565 no
C15 C3 3.598(5) 1_565 no
C15 O22 3.256(4) 4_565 no
C15 C2 3.301(4) 1_565 no
C15 C11 3.436(4) 1_565 no
C16 N13 3.448(4) 1_565 no
C16 C11 3.513(5) 1_565 no
C16 N12 3.411(4) 1_565 no
C17 N12 3.301(4) 1_565 no
C19 C5 3.596(4) 1_565 no
C19 C10 3.360(4) 1_565 no
C19 C9 3.588(5) 1_565 no
C20 O1 3.336(4) 4_465 no
C21 O1 3.180(4) 4_465 no
C32 C45 3.352(4) 1_545 no
C34 N42 3.382(4) 1_545 no
C34 C6 3.578(5) 3_664 no
C34 N43 3.118(4) 1_545 no
C34 C44 3.541(4) 1_545 no
C35 C44 3.485(4) 1_545 no
C35 C6 3.595(5) 3_664 no
C35 N43 3.397(4) 1_545 no
C35 N42 3.387(4) 1_545 no
C35 C49 3.584(5) 1_545 no
C36 N42 3.397(4) 1_545 no
C36 C5 3.577(5) 3_654 no
C36 C4 3.550(5) 3_654 no
C38 O31 3.393(4) 4_465 no
C39 C49 3.582(5) 1_545 no
C40 C49 3.349(4) 1_545 no
C40 C44 3.506(4) 1_545 no
C41 C45 3.486(5) 1_545 no
C41 C46 3.575(5) 1_545 no
C41 C44 3.555(4) 1_545 no
C44 C40 3.506(4) 1_565 no
C44 C41 3.555(4) 1_565 no
C44 C34 3.541(4) 1_565 no
C44 C35 3.485(4) 1_565 no
C45 C32 3.352(4) 1_565 no
C45 C41 3.486(5) 1_565 no
C45 O52 3.256(4) 4_575 no
C46 C41 3.575(5) 1_565 no
C47 N42 3.357(4) 1_565 no
C49 C39 3.582(5) 1_565 no
C49 C35 3.584(5) 1_565 no
C49 C40 3.349(4) 1_565 no
C50 O31 3.360(4) 4_475 no
C51 O31 3.165(5) 4_475 no
C2 H13 2.4700 . no
C4 H36 2.7500 3_655 no
C5 H36 2.7400 3_655 no
C7 H3 3.0100 4_445 no
C8 H3 3.1000 4_445 no
C15 H46 3.0900 1_545 no
C15 H47 3.0900 1_545 no
C16 H21A 3.0800 4_575 no
C16 H47 2.9000 1_545 no
C17 H21C 2.8900 . no
C17 H21B 2.9100 . no
C17 H47 3.0200 1_545 no
C18 H51C 2.8300 1_545 no
C20 H51C 2.8600 1_545 no
C21 H17 2.6200 . no
C32 H43 2.4600 . no
C34 H6 2.7900 3_664 no
C35 H6 2.7600 3_664 no
C37 H33 3.0000 4_455 no
C38 H33 3.0800 4_455 no
C45 H16 3.0300 . no
C46 H16 3.0200 . no
C47 H51C 2.8400 . no
C47 H51B 2.9800 . no
C48 H17 2.9900 . no
C50 H21B 3.0500 . no
C51 H47 2.6300 . no
H3 C7 3.0100 4_545 no
H3 C8 3.1000 4_545 no
H4 H6 2.4500 . no
H6 H4 2.4500 . no
H6 C34 2.7900 3_645 no
H6 C35 2.7600 3_645 no
H8 O1 2.7300 4_455 no
H9 N12 2.5100 . no
H13 C2 2.4700 . no
H13 H15 2.3900 . no
H13 O22 2.8200 4_565 no
H13 O1 1.9100 . no
H15 H13 2.3900 . no
H15 O22 2.3600 4_565 no
H16 C46 3.0200 . no
H16 H21A 2.4200 4_575 no
H16 C45 3.0300 . no
H17 C21 2.6200 . no
H17 C48 2.9900 . no
H17 H21B 2.4000 . no
H17 H21C 2.4500 . no
H19 O22 2.4900 . no
H19 N12 2.4800 . no
H21A O1 2.7100 4_465 no
H21A H16 2.4200 4_475 no
H21A C16 3.0800 4_475 no
H21B C17 2.9100 . no
H21B C50 3.0500 . no
H21B O52 2.8600 . no
H21B H17 2.4000 . no
H21C C17 2.8900 . no
H21C H17 2.4500 . no
H33 C37 3.0000 4_555 no
H33 C38 3.0800 4_555 no
H34 H36 2.4700 . no
H36 H34 2.4700 . no
H36 C4 2.7500 3_654 no
H36 C5 2.7400 3_654 no
H38 O31 2.7200 4_465 no
H39 N42 2.5000 . no
H43 O31 1.9000 . no
H43 C32 2.4600 . no
H43 H45 2.3900 . no
H43 O52 2.8300 4_575 no
H45 H43 2.3900 . no
H45 O52 2.3600 4_575 no
H46 C15 3.0900 1_565 no
H46 H51A 2.4800 4_585 no
H47 C15 3.0900 1_565 no
H47 C16 2.9000 1_565 no
H47 C17 3.0200 1_565 no
H47 C51 2.6300 . no
H47 H51B 2.5700 . no
H47 H51C 2.3100 . no
H49 O52 2.4800 . no
H49 N42 2.4700 . no
H51A O31 2.7400 4_475 no
H51A H46 2.4800 4_485 no
H51B C47 2.9800 . no
H51B H47 2.5700 . no
H51C C18 2.8300 1_565 no
H51C C20 2.8600 1_565 no
H51C C47 2.8400 . no
H51C H47 2.3100 . no

loop_
_geom_hbond_atom_site_label_D
_geom_hbond_atom_site_label_H
_geom_hbond_atom_site_label_A
_geom_hbond_site_symmetry_A
_geom_hbond_distance_DH
_geom_hbond_distance_HA
_geom_hbond_distance_DA
_geom_hbond_angle_DHA
_geom_hbond_publ_flag
N13 H13 O1 . 0.86 1.91 2.580(3) 134 yes
N43 H43 O31 . 0.86 1.90 2.575(3) 134 yes
C15 H15 O22 4_565 0.93 2.36 3.256(4) 162 yes
C45 H45 O52 4_575 0.93 2.36 3.256(4) 162 yes

loop_
_geom_torsion_atom_site_label_1
_geom_torsion_atom_site_label_2
_geom_torsion_atom_site_label_3
_geom_torsion_atom_site_label_4
_geom_torsion
_geom_torsion_publ_flag
C11 N12 N13 C14 179.7(2) no
N13 N12 C11 C2 -1.2(3) no
N13 N12 C11 C10 -178.94(19) no
N12 N13 C14 C15 177.8(2) no
N12 N13 C14 C19 -1.3(3) no
C41 N42 N43 C44 -179.4(2) no
N43 N42 C41 C32 1.3(3) no
N43 N42 C41 C40 179.2(2) no
N42 N43 C44 C45 -179.7(2) no
N42 N43 C44 C49 -0.5(3) no
C3 C2 C11 C10 4.6(3) no
O1 C2 C11 N12 5.5(4) no
O1 C2 C3 C4 178.7(2) no
C11 C2 C3 C4 -2.7(4) no
O1 C2 C11 C10 -176.8(2) no
C3 C2 C11 N12 -173.1(2) no
C2 C3 C4 C5 0.1(4) no
C3 C4 C5 C6 -179.3(2) no
C3 C4 C5 C10 0.7(4) no
C4 C5 C10 C11 1.3(3) no
C4 C5 C6 C7 179.8(2) no
C6 C5 C10 C9 -0.4(3) no
C6 C5 C10 C11 -178.8(2) no
C10 C5 C6 C7 -0.1(3) no
C4 C5 C10 C9 179.7(2) no
C5 C6 C7 C8 0.4(4) no
C6 C7 C8 C9 -0.2(4) no
C7 C8 C9 C10 -0.3(4) no
C8 C9 C10 C5 0.6(3) no
C8 C9 C10 C11 179.0(2) no
C5 C10 C11 C2 -3.9(3) no
C9 C10 C11 N12 -4.5(3) no
C5 C10 C11 N12 173.9(2) no
C9 C10 C11 C2 177.7(2) no
N13 C14 C15 C16 -178.9(2) no
C19 C14 C15 C16 0.3(4) no
C15 C14 C19 C18 -1.3(4) no
N13 C14 C19 C18 177.9(2) no
C14 C15 C16 C17 1.3(4) no
C15 C16 C17 C18 -1.9(4) no
C16 C17 C18 C19 0.9(4) no
C16 C17 C18 C20 -178.2(2) no
C19 C18 C20 O22 -10.0(4) no
C19 C18 C20 C21 171.1(2) no
C17 C18 C19 C14 0.7(4) no
C20 C18 C19 C14 179.8(2) no
C17 C18 C20 O22 169.1(2) no
C17 C18 C20 C21 -9.9(4) no
O31 C32 C33 C34 -178.2(2) no
C41 C32 C33 C34 2.7(3) no
O31 C32 C41 N42 -6.0(4) no
O31 C32 C41 C40 176.2(2) no
C33 C32 C41 N42 173.1(2) no
C33 C32 C41 C40 -4.7(3) no
C32 C33 C34 C35 -0.1(4) no
C33 C34 C35 C36 179.3(2) no
C33 C34 C35 C40 -0.5(4) no
C34 C35 C36 C37 -179.8(2) no
C40 C35 C36 C37 0.1(4) no
C34 C35 C40 C39 -179.8(2) no
C34 C35 C40 C41 -1.5(3) no
C36 C35 C40 C39 0.4(3) no
C36 C35 C40 C41 178.7(2) no
C35 C36 C37 C38 -0.2(4) no
C36 C37 C38 C39 0.0(4) no
C37 C38 C39 C40 0.5(4) no
C38 C39 C40 C35 -0.7(4) no
C38 C39 C40 C41 -178.9(2) no
C35 C40 C41 N42 -173.8(2) no
C35 C40 C41 C32 4.2(3) no
C39 C40 C41 N42 4.4(3) no
C39 C40 C41 C32 -177.7(2) no
N43 C44 C45 C46 179.2(2) no
C49 C44 C45 C46 0.0(3) no
N43 C44 C49 C48 -178.2(2) no
C45 C44 C49 C48 1.0(3) no
C44 C45 C46 C47 -0.7(4) no
C45 C46 C47 C48 0.4(4) no
C46 C47 C48 C49 0.6(3) no
C46 C47 C48 C50 179.1(2) no
C47 C48 C49 C44 -1.3(3) no
C50 C48 C49 C44 -179.9(2) no
C47 C48 C50 O52 -167.2(3) no
C47 C48 C50 C51 11.7(4) no
C49 C48 C50 O52 11.3(4) no
C49 C48 C50 C51 -169.8(2) no
